data_2005507
loop_
_publ_author_name
'Wharf, I.'
'Lebuis, A.-M.'
'Lamparski, H.'

_publ_section_title
;
 Chlorotris(<i>p</i>-methylsulfonylphenyl)tin(IV)
;
_journal_issue 10
_journal_name_full 'Acta Crystallographica Section C'
_journal_page_first 2477
_journal_page_last 2480
_journal_paper_doi 10.1107/S0108270196007792
_journal_volume 52
_journal_year 1996
_chemical_formula_iupac '[Sn Cl (C7 H7 S O2)3]'
_chemical_formula_moiety 'C21 H21 Cl O6 S3 Sn'
_chemical_formula_sum 'C21 H21 Cl O6 S3 Sn'
_chemical_formula_weight 619.70
_chemical_name_systematic
;
  Chlorotris-(p-methylsulphonylphenyl)Tin(IV)
;
_space_group_IT_number 33
_symmetry_cell_setting orthorhombic
_symmetry_space_group_name_Hall 'P 2c -2n'
_symmetry_space_group_name_H-M 'P n a 21'
_audit_creation_method 'SHELXL and NRCVAX'
_cell_angle_alpha 90.00
_cell_angle_beta 90.00
_cell_angle_gamma 90.00
_cell_formula_units_Z 4
_cell_length_a 10.6814(15)
_cell_length_b 20.220(5)
_cell_length_c 11.467(2)
_cell_measurement_reflns_used 24
_cell_measurement_temperature 293(2)
_cell_measurement_theta_max 14
_cell_measurement_theta_min 12
_cell_volume 2476.6(8)
_computing_cell_refinement TEXSAN
_computing_data_collection 'TEXSAN (Molecular Structure Corporation, 1985)'
_computing_data_reduction 'NRCVAX DATRD2 (Gabe, Le Page, Charland, Lee & White, 1989)'
_computing_molecular_graphics 'NRCVAX ORTEPII (Johnson, 1976)'
_computing_structure_refinement 'SHELXL93 (Sheldrick, 1993)'
_computing_structure_solution 'SHELXS86 (Sheldrick, 1990)'
_diffrn_ambient_temperature 293(2)
_diffrn_measurement_device 'Rigaku AFC-6 '
_diffrn_measurement_method '\w/2\q scan b/P/b '
_diffrn_radiation_monochromator graphite
_diffrn_radiation_source 'normal-focus sealed tube'
_diffrn_radiation_type 'Molybdenum K\a'
_diffrn_radiation_wavelength 0.70930
_diffrn_reflns_av_R_equivalents 0.0730
_diffrn_reflns_av_sigmaI/netI 0.0697
_diffrn_reflns_limit_h_max 12
_diffrn_reflns_limit_h_min -12
_diffrn_reflns_limit_k_max 24
_diffrn_reflns_limit_k_min -23
_diffrn_reflns_limit_l_max 13
_diffrn_reflns_limit_l_min -13
_diffrn_reflns_number 16670
_diffrn_reflns_theta_max 24.94
_diffrn_reflns_theta_min 2.01
_diffrn_standards_decay_% 1.2
_diffrn_standards_interval_count 200
_diffrn_standards_number 3
_exptl_absorpt_coefficient_mu 1.427
_exptl_absorpt_correction_T_max .9991
_exptl_absorpt_correction_T_min .6919
_exptl_absorpt_correction_type '\y scan (NRCVAX; Gabe, Le Page, Charland, Lee & White, 1989)'
_exptl_crystal_colour colourless
_exptl_crystal_density_diffrn 1.662
_exptl_crystal_density_meas ?
_exptl_crystal_description plate
_exptl_crystal_F_000 1240
_exptl_crystal_size_max 0.47
_exptl_crystal_size_mid 0.28
_exptl_crystal_size_min 0.05
_refine_diff_density_max 0.550
_refine_diff_density_min -0.428
_refine_ls_abs_structure_details 'Flack (1983)'
_refine_ls_abs_structure_Flack -0.05(3)
_refine_ls_extinction_coef 0.00078(12)
_refine_ls_extinction_method SHELXL
_refine_ls_goodness_of_fit_all 1.027
_refine_ls_goodness_of_fit_obs 1.106
_refine_ls_hydrogen_treatment 'H atoms riding, C-H = 0.93-0.96\%A'
_refine_ls_matrix_type full
_refine_ls_number_parameters 295
_refine_ls_number_reflns 4373
_refine_ls_number_restraints 0
_refine_ls_restrained_S_all 1.027
_refine_ls_restrained_S_obs 1.106
_refine_ls_R_factor_all 0.0750
_refine_ls_R_factor_obs 0.0478
_refine_ls_shift/esd_max 0.002
_refine_ls_shift/esd_mean 0.000
_refine_ls_structure_factor_coef Fsqd
_refine_ls_weighting_details 'w = 1/[\s^2^(Fo^2^)+(0.0297P)^2^] where P=(Fo^2^+2Fc^2^)/3'
_refine_ls_weighting_scheme calc
_refine_ls_wR_factor_all 0.0827
_refine_ls_wR_factor_obs 0.0755
_reflns_number_observed 3213
_reflns_number_total 4373
_reflns_observed_criterion >2sigma(I)
_cod_data_source_file fg1190.cif
_cod_data_source_block wharf15
_cod_depositor_comments
;
The following automatic conversions were performed:
'_symmetry_cell_setting' value 'Orthorhombic' changed to 'orthorhombic'
according to '/home/saulius/struct/CIF-dictionaries/cif_core.dic'
dictionary named 'cif_core.dic' version 2.4.1 from 2010-06-29.

Automatic conversion script
Id: cif_fix_enum 1527 2010-12-29 10:47:43Z saulius 

The following automatic conversions were performed:

'_symmetry_cell_setting' value 'Orthorhombic' changed to
'orthorhombic' according to
/home/saulius/struct/CIF-dictionaries/cif_core.dic dictionary named
'cif_core.dic' version 2.4.1 from 2010-06-29.

Automatic conversion script
Id: cif_fix_values 1715 2011-07-08 13:25:40Z adriana 

The following automatic conversions were performed:

'_exptl_crystal_density_meas' value 'none' was changed to '?' - the
value is perceived as not measured.

Automatic conversion script
Id: cif_fix_values 3008 2015-01-20 13:52:24Z robertas 

The following automatic conversions were performed:

'_refine_ls_weighting_scheme' value 'calc w =
1/[\s^2^(Fo^2^)+(0.0297P)^2^] where P=(Fo^2^+2Fc^2^)/3' was changed
to 'calc'. New tag '_refine_ls_weighting_details' was created. The
value of the new tag was set to 'w = 1/[\s^2^(Fo^2^)+(0.0297P)^2^]
where P=(Fo^2^+2Fc^2^)/3'.

Automatic conversion script
Id: cif_fix_values 3143 2015-03-26 13:38:13Z robertas 
;
_cod_database_code 2005507

loop_
_symmetry_equiv_pos_as_xyz
'x, y, z'
'-x+1/2, y+1/2, z+1/2'
'x+1/2, -y+1/2, z'
'-x, -y, z+1/2'

loop_
_atom_site_aniso_label
_atom_site_aniso_U_11
_atom_site_aniso_U_22
_atom_site_aniso_U_33
_atom_site_aniso_U_12
_atom_site_aniso_U_13
_atom_site_aniso_U_23
Sn 0.0487(3) 0.0303(2) 0.0294(2) -0.0009(3) 0.0043(4) 0.0024(4)
Cl 0.0475(13) 0.0579(15) 0.0625(14) 0.0013(11) -0.0038(11) 0.0087(11)
S1 0.0386(10) 0.0598(13) 0.0399(13) -0.0019(10) 0.0063(14) -0.0113(14)
S2 0.0389(12) 0.0463(13) 0.0554(13) -0.0027(11) -0.0033(11) -0.0130(11)
S3 0.0345(12) 0.0296(12) 0.0577(14) -0.0004(10) -0.0026(11) 0.0111(11)
O12 0.075(4) 0.058(4) 0.071(5) 0.002(3) 0.020(4) -0.031(4)
O11 0.040(3) 0.087(5) 0.059(5) -0.006(3) 0.010(3) -0.020(3)
O21 0.068(3) 0.070(4) 0.055(4) -0.001(3) -0.018(5) -0.004(5)
O22 0.045(4) 0.045(4) 0.086(4) -0.007(3) 0.002(3) -0.011(3)
O32 0.036(4) 0.034(4) 0.097(5) -0.004(3) -0.009(3) 0.017(3)
O31 0.043(4) 0.035(4) 0.079(5) -0.008(3) -0.008(3) 0.005(3)
C11 0.036(4) 0.039(5) 0.023(4) 0.002(4) 0.004(3) 0.001(4)
C12 0.040(5) 0.036(5) 0.039(4) 0.001(4) 0.002(4) -0.006(4)
C13 0.045(5) 0.043(5) 0.044(5) -0.016(5) 0.012(5) 0.001(4)
C14 0.036(5) 0.034(5) 0.034(4) -0.004(4) 0.002(4) -0.006(4)
C15 0.045(5) 0.032(5) 0.041(5) 0.003(4) -0.002(4) -0.013(4)
C16 0.058(6) 0.029(5) 0.039(5) -0.009(4) 0.009(4) 0.004(4)
C17 0.061(7) 0.110(11) 0.049(6) 0.006(7) 0.011(5) -0.001(7)
C21 0.037(5) 0.025(4) 0.032(4) 0.012(3) 0.003(3) -0.005(3)
C22 0.059(6) 0.059(6) 0.049(5) -0.027(5) 0.018(5) -0.013(5)
C23 0.066(6) 0.058(6) 0.039(5) -0.009(5) 0.014(5) -0.010(4)
C24 0.033(5) 0.037(5) 0.041(5) -0.004(4) -0.003(4) -0.002(4)
C25 0.051(6) 0.035(5) 0.053(5) -0.020(4) 0.012(5) -0.009(4)
C26 0.066(6) 0.061(6) 0.029(5) -0.016(5) 0.020(4) -0.005(4)
C27 0.039(5) 0.070(7) 0.089(7) 0.004(5) 0.002(5) -0.043(6)
C31 0.042(5) 0.031(4) 0.022(4) 0.003(4) 0.002(3) 0.001(3)
C32 0.038(5) 0.039(5) 0.053(5) -0.010(4) 0.016(4) 0.013(4)
C33 0.037(5) 0.039(5) 0.054(6) 0.006(4) 0.005(4) 0.003(4)
C34 0.033(4) 0.024(4) 0.040(5) 0.001(4) 0.001(4) 0.005(4)
C35 0.034(5) 0.033(5) 0.045(5) -0.007(4) -0.006(4) 0.005(4)
C36 0.039(5) 0.045(6) 0.042(5) 0.002(4) -0.010(4) 0.003(4)
C37 0.069(6) 0.040(5) 0.060(6) -0.007(5) -0.002(5) 0.020(5)

loop_
_atom_site_label
_atom_site_occupancy
_atom_site_fract_x
_atom_site_fract_y
_atom_site_fract_z
_atom_site_U_iso_or_equiv
_atom_site_thermal_displace_type
_atom_site_calc_flag
_atom_site_refinement_flags
_atom_site_type_symbol
Sn 1 0.86063(4) 0.98001(2) 0.00140(4) 0.03611(14) Uani d . Sn
Cl 1 1.0684(2) 0.95201(11) 0.0572(2) 0.0560(6) Uani d . Cl
S1 1 0.5391(2) 1.02347(12) 0.4911(3) 0.0461(5) Uani d . S
S2 1 0.7447(2) 0.75409(11) -0.4071(2) 0.0469(5) Uani d . S
S3 1 0.9432(2) 1.25979(10) -0.2968(2) 0.0406(5) Uani d . S
O12 1 0.5456(5) 1.0921(3) 0.5219(6) 0.068(2) Uani d . O
O11 1 0.4181(5) 0.9961(3) 0.4644(4) 0.062(2) Uani d . O
O21 1 0.7170(5) 0.7941(3) -0.5067(7) 0.065(2) Uani d . O
O22 1 0.6512(5) 0.7083(3) -0.3670(5) 0.058(2) Uani d . O
O32 1 0.8223(5) 1.2816(3) -0.3345(5) 0.056(2) Uani d . O
O31 1 1.0175(5) 1.3029(3) -0.2268(5) 0.052(2) Uani d . O
C11 1 0.7694(7) 0.9902(4) 0.1639(6) 0.033(2) Uani d . C
C12 1 0.7066(7) 0.9391(4) 0.2163(7) 0.038(2) Uani d . C
H12 1 0.7096(7) 0.8974(4) 0.1823(7) 0.046 Uiso calc R H
C13 1 0.6389(7) 0.9476(4) 0.3184(7) 0.044(2) Uani d . C
H13 1 0.5971(7) 0.9122(4) 0.3525(7) 0.053 Uiso calc R H
C14 1 0.6349(7) 1.0098(4) 0.3683(6) 0.035(2) Uani d . C
C15 1 0.6998(7) 1.0619(4) 0.3196(6) 0.039(2) Uani d . C
H15 1 0.6997(7) 1.1033(4) 0.3552(6) 0.047 Uiso calc R H
C16 1 0.7644(8) 1.0518(4) 0.2178(6) 0.042(2) Uani d . C
H16 1 0.8061(8) 1.0872(4) 0.1836(6) 0.050 Uiso calc R H
C17 1 0.6048(9) 0.9765(5) 0.6041(8) 0.073(4) Uani d . C
H17A 1 0.6081(46) 0.9309(7) 0.5813(20) 0.081(18) Uiso calc R H
H17B 1 0.5542(29) 0.9809(21) 0.6729(16) 0.081(18) Uiso calc R H
H17C 1 0.6879(20) 0.9921(18) 0.6201(32) 0.081(18) Uiso calc R H
C21 1 0.8203(7) 0.9013(4) -0.1186(6) 0.031(2) Uani d . C
C22 1 0.8931(8) 0.9013(5) -0.2174(7) 0.056(3) Uani d . C
H22 1 0.9574(8) 0.9320(5) -0.2254(7) 0.067 Uiso calc R H
C23 1 0.8707(8) 0.8555(4) -0.3055(7) 0.055(2) Uani d . C
H23 1 0.9161(8) 0.8570(4) -0.3746(7) 0.065 Uiso calc R H
C24 1 0.7812(7) 0.8084(4) -0.2890(7) 0.037(2) Uani d . C
C25 1 0.7103(8) 0.8069(4) -0.1895(8) 0.047(2) Uani d . C
H25 1 0.6485(8) 0.7750(4) -0.1802(8) 0.056 Uiso calc R H
C26 1 0.7314(8) 0.8530(4) -0.1035(6) 0.052(2) Uani d . C
H26 1 0.6853(8) 0.8514(4) -0.0348(6) 0.063 Uiso calc R H
C27 1 0.8842(7) 0.7106(4) -0.4353(8) 0.066(3) Uani d . C
H27A 1 0.8700(13) 0.6790(17) -0.4963(29) 0.071(15) Uiso calc R H
H27B 1 0.9104(24) 0.6880(18) -0.3659(14) 0.071(15) Uiso calc R H
H27C 1 0.9481(14) 0.7411(6) -0.4590(39) 0.071(15) Uiso calc R H
C31 1 0.8892(7) 1.0702(4) -0.0947(6) 0.032(2) Uani d . C
C32 1 0.7910(8) 1.0994(4) -0.1515(7) 0.043(2) Uani d . C
H32 1 0.7119(8) 1.0803(4) -0.1470(7) 0.052 Uiso calc R H
C33 1 0.8072(7) 1.1560(4) -0.2146(7) 0.044(2) Uani d . C
H33 1 0.7402(7) 1.1754(4) -0.2534(7) 0.052 Uiso calc R H
C34 1 0.9240(7) 1.1837(4) -0.2197(7) 0.032(2) Uani d . C
C35 1 1.0262(7) 1.1560(4) -0.1650(6) 0.037(2) Uani d . C
H35 1 1.1047(7) 1.1756(4) -0.1699(6) 0.045 Uiso calc R H
C36 1 1.0084(8) 1.0978(4) -0.1022(7) 0.042(2) Uani d . C
H36 1 1.0758(8) 1.0774(4) -0.0655(7) 0.051 Uiso calc R H
C37 1 1.0290(8) 1.2387(4) -0.4209(7) 0.056(2) Uani d . C
H37A 1 1.1091(18) 1.2216(21) -0.3980(7) 0.074(16) Uiso calc R H
H37B 1 1.0406(38) 1.2772(6) -0.4686(21) 0.074(16) Uiso calc R H
H37C 1 0.9844(21) 1.2056(17) -0.4644(22) 0.074(16) Uiso calc R H

loop_
_atom_type_symbol
_atom_type_description
_atom_type_scat_dispersion_real
_atom_type_scat_dispersion_imag
_atom_type_scat_source
C C 0.0033 0.0016 'International Tables Vol C Tables 4.2.6.8 and 6.1.1.4'
H H 0.0000 0.0000 'International Tables Vol C Tables 4.2.6.8 and 6.1.1.4'
S S 0.1246 0.1234 'International Tables Vol C Tables 4.2.6.8 and 6.1.1.4'
O O 0.0106 0.0060 'International Tables Vol C Tables 4.2.6.8 and 6.1.1.4'
Sn Sn -0.6537 1.4246 'International Tables Vol C Tables 4.2.6.8 and 6.1.1.4'
Cl Cl 0.1484 0.1585 'International Tables Vol C Tables 4.2.6.8 and 6.1.1.4'

loop_
_geom_angle_atom_site_label_1
_geom_angle_atom_site_label_2
_geom_angle_atom_site_label_3
_geom_angle_site_symmetry_3
_geom_angle
_geom_angle_publ_flag
C11 Sn C21 . 123.0(3) y
C11 Sn C31 . 115.8(3) y
C21 Sn C31 . 109.2(3) y
C11 Sn Cl . 102.5(2) y
C21 Sn Cl . 100.6(2) y
C31 Sn Cl . 101.9(2) y
C11 Sn O11 4_674 69.9(2) y
C21 Sn O11 4_674 80.3(2) y
C31 Sn O11 4_674 86.2(2) y
Cl Sn O11 4_674 170.92(11) y
O12 S1 O11 . 117.9(3) ?
O12 S1 C17 . 108.8(5) ?
O11 S1 C17 . 108.0(4) ?
O12 S1 C14 . 108.7(4) ?
O11 S1 C14 . 106.9(4) ?
C17 S1 C14 . 105.9(4) ?
O21 S2 O22 . 118.4(4) ?
O21 S2 C27 . 108.1(4) ?
O22 S2 C27 . 109.0(4) ?
O21 S2 C24 . 107.7(4) ?
O22 S2 C24 . 107.8(4) ?
C27 S2 C24 . 105.2(4) ?
O31 S3 O32 . 118.9(4) ?
O31 S3 C37 . 108.4(4) ?
O32 S3 C37 . 107.6(4) ?
O31 S3 C34 . 108.2(3) ?
O32 S3 C34 . 108.2(4) ?
C37 S3 C34 . 104.7(4) ?
C12 C11 C16 . 117.5(7) ?
C12 C11 Sn . 122.6(6) ?
C16 C11 Sn . 119.7(5) ?
C11 C12 C13 . 122.1(8) ?
C11 C12 H12 . 118.9(5) ?
C13 C12 H12 . 118.9(5) ?
C14 C13 C12 . 118.6(7) ?
C14 C13 H13 . 120.7(5) ?
C12 C13 H13 . 120.7(5) ?
C15 C14 C13 . 120.8(7) ?
C15 C14 S1 . 119.7(6) ?
C13 C14 S1 . 119.4(6) ?
C16 C15 C14 . 118.9(7) ?
C16 C15 H15 . 120.6(5) ?
C14 C15 H15 . 120.6(5) ?
C15 C16 C11 . 122.1(7) ?
C15 C16 H16 . 119.0(5) ?
C11 C16 H16 . 119.0(4) ?
S1 C17 H17A . 109.5(3) ?
S1 C17 H17B . 109.5(3) ?
H17A C17 H17B . 109.5 ?
S1 C17 H17C . 109.5(3) ?
H17A C17 H17C . 109.5 ?
H17B C17 H17C . 109.5 ?
C26 C21 C22 . 119.6(7) ?
C26 C21 Sn . 125.9(5) ?
C22 C21 Sn . 114.5(6) ?
C21 C22 C23 . 120.1(8) ?
C21 C22 H22 . 120.0(5) ?
C23 C22 H22 . 120.0(5) ?
C24 C23 C22 . 119.1(8) ?
C24 C23 H23 . 120.5(5) ?
C22 C23 H23 . 120.5(5) ?
C23 C24 C25 . 121.3(8) ?
C23 C24 S2 . 118.5(6) ?
C25 C24 S2 . 119.8(6) ?
C24 C25 C26 . 119.4(8) ?
C24 C25 H25 . 120.3(5) ?
C26 C25 H25 . 120.3(5) ?
C21 C26 C25 . 120.4(7) ?
C21 C26 H26 . 119.8(4) ?
C25 C26 H26 . 119.8(5) ?
S2 C27 H27A . 109.5(3) ?
S2 C27 H27B . 109.5(3) ?
H27A C27 H27B . 109.5 ?
S2 C27 H27C . 109.5(3) ?
H27A C27 H27C . 109.5 ?
H27B C27 H27C . 109.5 ?
C32 C31 C36 . 119.9(7) ?
C32 C31 Sn . 120.0(5) ?
C36 C31 Sn . 120.1(6) ?
C33 C32 C31 . 121.1(7) ?
C33 C32 H32 . 119.4(5) ?
C31 C32 H32 . 119.4(4) ?
C32 C33 C34 . 118.8(7) ?
C32 C33 H33 . 120.6(5) ?
C34 C33 H33 . 120.6(4) ?
C33 C34 C35 . 122.4(7) ?
C33 C34 S3 . 118.6(6) ?
C35 C34 S3 . 119.0(6) ?
C34 C35 C36 . 118.1(7) ?
C34 C35 H35 . 121.0(4) ?
C36 C35 H35 . 121.0(5) ?
C31 C36 C35 . 119.7(7) ?
C31 C36 H36 . 120.1(5) ?
C35 C36 H36 . 120.1(5) ?
S3 C37 H37A . 109.5(3) ?
S3 C37 H37B . 109.5(3) ?
H37A C37 H37B . 109.5 ?
S3 C37 H37C . 109.5(3) ?
H37A C37 H37C . 109.5 ?
H37B C37 H37C . 109.5 ?

loop_
_geom_bond_atom_site_label_1
_geom_bond_atom_site_label_2
_geom_bond_site_symmetry_2
_geom_bond_distance
_geom_bond_publ_flag
Sn C11 . 2.113(7) y
Sn C21 . 2.147(7) y
Sn C31 . 2.152(7) y
Sn Cl . 2.378(2) y
Sn O11 4_674 3.046(5) y
S1 O12 . 1.434(5) y
S1 O11 . 1.439(5) y
S1 C17 . 1.753(10) y
S1 C14 . 1.762(8) y
S2 O21 . 1.431(7) y
S2 O22 . 1.437(6) y
S2 C27 . 1.760(7) y
S2 C24 . 1.786(8) y
S3 O31 . 1.427(6) y
S3 O32 . 1.431(6) y
S3 C37 . 1.746(8) y
S3 C34 . 1.786(7) y
C11 C12 . 1.369(10) ?
C11 C16 . 1.391(10) ?
C12 C13 . 1.387(10) ?
C12 H12 . 0.93 ?
C13 C14 . 1.383(11) ?
C13 H13 . 0.93 ?
C14 C15 . 1.379(10) ?
C15 C16 . 1.372(10) ?
C15 H15 . 0.93 ?
C16 H16 . 0.93 ?
C17 H17A . 0.96 ?
C17 H17B . 0.96 ?
C17 H17C . 0.96 ?
C21 C26 . 1.374(10) ?
C21 C22 . 1.374(10) ?
C22 C23 . 1.392(11) ?
C22 H22 . 0.93 ?
C23 C24 . 1.362(10) ?
C23 H23 . 0.93 ?
C24 C25 . 1.370(10) ?
C25 C26 . 1.375(11) ?
C25 H25 . 0.93 ?
C26 H26 . 0.93 ?
C27 H27A . 0.96 ?
C27 H27B . 0.96 ?
C27 H27C . 0.96 ?
C31 C32 . 1.369(10) ?
C31 C36 . 1.392(10) ?
C32 C33 . 1.366(10) ?
C32 H32 . 0.93 ?
C33 C34 . 1.368(9) ?
C33 H33 . 0.93 ?
C34 C35 . 1.377(10) ?
C35 C36 . 1.394(10) ?
C35 H35 . 0.93 ?
C36 H36 . 0.93 ?
C37 H37A . 0.96 ?
C37 H37B . 0.96 ?
C37 H37C . 0.96 ?

loop_
_geom_torsion_atom_site_label_1
_geom_torsion_atom_site_label_2
_geom_torsion_atom_site_label_3
_geom_torsion_atom_site_label_4
_geom_torsion_site_symmetry_1
_geom_torsion
C21 Sn C11 C12 . 18.6(7)
C31 Sn C11 C12 . 157.0(6)
Cl Sn C11 C12 . -93.0(6)
O11 Sn C11 C12 4_674 81.8(6)
C21 Sn C11 C16 . -156.9(6)
C31 Sn C11 C16 . -18.5(7)
Cl Sn C11 C16 . 91.5(6)
O11 Sn C11 C16 4_674 -93.7(6)
C16 C11 C12 C13 . 0.7(12)
Sn C11 C12 C13 . -174.9(6)
C11 C12 C13 C14 . 0.1(12)
C12 C13 C14 C15 . -1.9(12)
C12 C13 C14 S1 . 174.8(6)
O12 S1 C14 C15 . 0.0(8)
O11 S1 C14 C15 . 128.3(7)
C17 S1 C14 C15 . -116.8(8)
O12 S1 C14 C13 . -176.7(7)
O11 S1 C14 C13 . -48.4(8)
C17 S1 C14 C13 . 66.5(7)
C13 C14 C15 C16 . 2.7(12)
S1 C14 C15 C16 . -173.9(6)
C14 C15 C16 C11 . -1.9(12)
C12 C11 C16 C15 . 0.2(12)
Sn C11 C16 C15 . 175.9(6)
C11 Sn C21 C26 . 2.2(8)
C31 Sn C21 C26 . -138.5(7)
Cl Sn C21 C26 . 114.8(7)
O11 Sn C21 C26 4_674 -56.0(7)
C11 Sn C21 C22 . -177.2(6)
C31 Sn C21 C22 . 42.0(7)
Cl Sn C21 C22 . -64.7(6)
O11 Sn C21 C22 4_674 124.5(6)
C26 C21 C22 C23 . 4.7(13)
Sn C21 C22 C23 . -175.8(7)
C21 C22 C23 C24 . -4.0(14)
C22 C23 C24 C25 . 2.3(14)
C22 C23 C24 S2 . 175.0(7)
O21 S2 C24 C23 . -52.9(8)
O22 S2 C24 C23 . 178.4(7)
C27 S2 C24 C23 . 62.2(8)
O21 S2 C24 C25 . 119.9(7)
O22 S2 C24 C25 . -8.8(8)
C27 S2 C24 C25 . -124.9(8)
C23 C24 C25 C26 . -1.3(14)
S2 C24 C25 C26 . -173.9(7)
C22 C21 C26 C25 . -3.6(13)
Sn C21 C26 C25 . 176.9(7)
C24 C25 C26 C21 . 1.9(14)
C11 Sn C31 C32 . -75.6(7)
C21 Sn C31 C32 . 68.2(6)
Cl Sn C31 C32 . 174.0(6)
O11 Sn C31 C32 4_674 -10.1(6)
C11 Sn C31 C36 . 106.3(6)
C21 Sn C31 C36 . -109.8(6)
Cl Sn C31 C36 . -4.0(6)
O11 Sn C31 C36 4_674 171.9(6)
C36 C31 C32 C33 . -0.9(12)
Sn C31 C32 C33 . -178.9(6)
C31 C32 C33 C34 . -0.4(12)
C32 C33 C34 C35 . 1.0(12)
C32 C33 C34 S3 . -177.2(6)
O31 S3 C34 C33 . 134.4(7)
O32 S3 C34 C33 . 4.4(7)
C37 S3 C34 C33 . -110.1(7)
O31 S3 C34 C35 . -43.8(7)
O32 S3 C34 C35 . -173.8(6)
C37 S3 C34 C35 . 71.6(7)
C33 C34 C35 C36 . -0.2(12)
S3 C34 C35 C36 . 178.0(6)
C32 C31 C36 C35 . 1.7(11)
Sn C31 C36 C35 . 179.7(5)
C34 C35 C36 C31 . -1.2(11)
